data_2106395
loop_
_publ_author_name
'Merritt, E.A.'
'Sundaralingam, M.'

_publ_section_title
;
 Structure and chelation geometry of alpha, beta, gamma-tridentate
 triammine(dihydrogentriphosphato)cobalt(III), (Co (N H3)3 (H2 P3 O10))
;
_journal_name_full 'Acta Crystallographica B (24,1968-38,1982)'
_journal_page_first 1505
_journal_page_last 1509
_journal_volume 37
_journal_year 1981
_chemical_formula_sum 'Co H11 N3 O10 P3'
_chemical_name_systematic 'Co (N H3)3 (H2 P3 O10)'
_space_group_IT_number 135
_symmetry_space_group_name_Hall '-P 4c 2ab'
_symmetry_space_group_name_H-M 'P 42/m b c'
_cell_angle_alpha 90
_cell_angle_beta 90
_cell_angle_gamma 90
_cell_formula_units_Z 8
_cell_length_a 12.892
_cell_length_b 12.892
_cell_length_c 13.519
_cell_volume 2246.907
_citation_journal_id_ASTM ACBCAR
_cod_data_source_file Merritt_ACBCAR_1981_1524.cif
_cod_data_source_block H11Co1N3O10P3
_cod_original_formula_sum 'H11 Co1 N3 O10 P3'
_cod_database_code 2106395

loop_
_symmetry_equiv_pos_as_xyz
x,y,z
-y,x,z+1/2
-x,-y,z
y,-x,z+1/2
x+1/2,-y+1/2,-z
y+1/2,x+1/2,-z+1/2
-x+1/2,y+1/2,-z
-y+1/2,-x+1/2,-z+1/2
-x,-y,-z
y,-x,-z-1/2
x,y,-z
-y,x,-z-1/2
-x-1/2,y-1/2,z
-y-1/2,-x-1/2,z-1/2
x-1/2,-y-1/2,z
y-1/2,x-1/2,z-1/2

loop_
_atom_site_label
_atom_site_type_symbol
_atom_site_fract_x
_atom_site_fract_y
_atom_site_fract_z
_atom_site_occupancy
_atom_site_U_iso_or_equiv
H4 H+1 0.083 0.301 0.076 1 0.0
H3 H+1 0.174 0.307 0.104 1 0.0
O2 O-2 0.1987 -0.1025 0.1773 1 0.0
N1 N-3 0.1144 0.2717 0.1002 1 0.0
N2 N-3 -0.0282 0.1518 0 1 0.0
O6 O-2 0.452 0.1145 0 1 0.0
H5 H+1 -0.076 0.194 0 1 0.0
Co1 Co+3 0.1197 0.1663 0 1 0.0
P2 P+5 0.3415 0.0899 0 1 0.0
H1 H+1 0.19 0.113 0.261 1 0.0
P1 P+5 0.21 0.0094 0.1558 1 0.0
O4 O-2 0.3143 0.0175 0.0914 1 0.0
O1 O-2 0.1223 0.0584 0.0999 1 0.0
H2 H+1 0.108 0.234 0.163 1 0.0
H6 H+1 -0.044 0.113 0.041 1 0.0
O3 O-2 0.2366 0.0714 0.2509 1 0.0
O5 O-2 0.2679 0.1805 0 1 0.0
